data_7012069
loop_
_publ_author_name
'Sugawara, Ken-ichiro'
'Hikichi, Shiro'
'Akita, Munetaka'

_publ_section_title
;
 Di- and tri-valent chlorochromium complexes bearing
 hydrotris(3,5-diisopropylpyrazolyl)borato ligand (TpiPr2),
 TpiPr2CrCln(L)&#x00A0;(n&#x00A0;= 1, 2) and [TpiPr2Cr(\m-Cl)]2:
 flexible coordination behavior of the TpiPr2 ligand and reduction
 features of Cr(ii) species
;
_journal_issue 23
_journal_name_full 'Journal of the Chemical Society, Dalton Transactions'
_journal_page_first 4514
_journal_paper_doi 10.1039/b207326a
_journal_year 2002
_chemical_formula_moiety 'C70 H124 B2 Cl2 Cr2 N12 O4 '
_chemical_formula_sum 'C70 H124 B2 Cl2 Cr2 N12 O4'
_chemical_formula_weight 1394.35
_space_group_IT_number 15
_symmetry_cell_setting monoclinic
_symmetry_Int_Tables_number 15
_symmetry_space_group_name_Hall '-C 2yc'
_symmetry_space_group_name_H-M 'C 1 2/c 1'
_audit_creation_date 'Thu Jul  4 18:33:30 2002'
_audit_creation_method 'by teXsan'
_cell_angle_alpha 90
_cell_angle_beta 102.149(1)
_cell_angle_gamma 90
_cell_formula_units_Z 4
_cell_length_a 23.705(1)
_cell_length_b 17.4924(8)
_cell_length_c 19.2719(9)
_cell_measurement_reflns_used 17682
_cell_measurement_temperature 213
_cell_measurement_theta_max 27.5
_cell_measurement_theta_min 1.1
_cell_volume 7812.3(6)
_computing_cell_refinement PROCESS-AUTO
_computing_data_collection PROCESS-AUTO
_computing_data_reduction 'teXsan Ver. 1.11'
_computing_publication_material 'teXsan Ver. 1.11'
_computing_structure_refinement SHELXL97
_computing_structure_solution SIR92
_diffrn_detector_area_resol_mean 10.00
_diffrn_measurement_device_type 'Rigaku RAXIS-IV Imaging Plate'
_diffrn_measurement_method \w
_diffrn_radiation_type 'Mo K\a'
_diffrn_radiation_wavelength 0.7107
_diffrn_reflns_av_R_equivalents 0.000
_diffrn_reflns_limit_h_max 29
_diffrn_reflns_limit_h_min 0
_diffrn_reflns_limit_k_max 22
_diffrn_reflns_limit_k_min 0
_diffrn_reflns_limit_l_max 24
_diffrn_reflns_limit_l_min -25
_diffrn_reflns_number 30880
_diffrn_reflns_theta_max 27.49
_exptl_absorpt_coefficient_mu 0.398
_exptl_absorpt_correction_T_max 0.961
_exptl_absorpt_correction_T_min 0.542
_exptl_absorpt_correction_type multi-scan
_exptl_absorpt_process_details '(Higashi, 1995)'
_exptl_crystal_colour unknown
_exptl_crystal_density_diffrn 1.185
_exptl_crystal_density_method 'not measured'
_exptl_crystal_description unknown
_exptl_crystal_size_max 0.100
_exptl_crystal_size_mid 0.100
_exptl_crystal_size_min 0.100
_refine_diff_density_max 0.49
_refine_diff_density_min -0.47
_refine_ls_extinction_coef 0.0000
_refine_ls_extinction_expression Fc^*^=kFc[1+0.001xFc^2^\l^3^/sin(2\q)]^-1/4^
_refine_ls_extinction_method SHELXL
_refine_ls_goodness_of_fit_ref 0.823
_refine_ls_hydrogen_treatment noref
_refine_ls_number_parameters 422
_refine_ls_number_reflns 5014
_refine_ls_R_factor_gt 0.0581
_refine_ls_shift/su_max -0.0010
_refine_ls_structure_factor_coef Fsqd
_refine_ls_weighting_details 'w = 1/[\s^2^(Fo^2^) + (0.1000P)^2^+0.0000P] where P=(Fo^2^+2Fc^2^)/3'
_refine_ls_weighting_scheme calc
_refine_ls_wR_factor_ref 0.1713
_reflns_number_gt 5014
_reflns_number_total 8743
_reflns_threshold_expression >2.0sigma(I)
_cod_data_source_file b207326a.txt
_cod_data_source_block compound3
_cod_original_cell_volume 7812.2(7)
_cod_original_formula_sum 'C70 H124 B2 Cl2 Cr2 N12 O4 '
_cod_database_code 7012069

loop_
_symmetry_equiv_pos_as_xyz
x,y,z
-x,y,1/2-z
-x,-y,-z
x,-y,1/2+z
1/2+x,1/2+y,z
1/2-x,1/2+y,1/2-z
1/2-x,1/2-y,-z
1/2+x,1/2-y,1/2+z

loop_
_atom_site_label
_atom_site_type_symbol
_atom_site_fract_x
_atom_site_fract_y
_atom_site_fract_z
_atom_site_U_iso_or_equiv
_atom_site_adp_type
_atom_site_occupancy
_atom_site_calc_flag
_atom_site_refinement_flags
_atom_site_disorder_assembly
_atom_site_disorder_group
Cl(1) Cl 0.77913(4) 0.17370(4) 0.47828(4) 0.0315(2) Uani 1.00 d . . .
Cr(1) Cr 0.72999(2) 0.19960(3) 0.57410(2) 0.0238(1) Uani 1.00 d . . .
O(41) O 0.9416(4) 0.0818(4) 0.1626(5) 0.207(3) Uani 1.00 d . . .
O(51) O 0.539(2) 0.057(2) 0.572(2) 0.2590(2) Uiso 0.33 d P . .
O(52) O 0.5402(7) 0.0661(8) 0.6521(9) 0.24264(7) Uiso 0.67 d P . .
N(11) N 0.8083(1) 0.2101(1) 0.6679(1) 0.0285(6) Uani 1.00 d . . .
N(12) N 0.7966(1) 0.1865(1) 0.7317(1) 0.0276(6) Uani 1.00 d . . .
N(21) N 0.6717(1) 0.2226(1) 0.6403(1) 0.0271(6) Uani 1.00 d . . .
N(22) N 0.6868(1) 0.1960(1) 0.7085(1) 0.0265(6) Uani 1.00 d . . .
N(31) N 0.7270(1) 0.0855(1) 0.6075(1) 0.0273(6) Uani 1.00 d . . .
N(32) N 0.7343(1) 0.0747(1) 0.6795(1) 0.0261(6) Uani 1.00 d . . .
C(11) C 0.8926(2) 0.2611(2) 0.6246(2) 0.0453(9) Uani 1.00 d . . .
C(12) C 0.9570(2) 0.2471(3) 0.6445(3) 0.083(2) Uani 1.00 d . . .
C(13) C 0.8809(2) 0.3406(3) 0.6025(3) 0.085(2) Uani 1.00 d . . .
C(14) C 0.8623(2) 0.2370(2) 0.6826(2) 0.0359(8) Uani 1.00 d . . .
C(15) C 0.8851(2) 0.2330(2) 0.7553(2) 0.0417(9) Uani 1.00 d . . .
C(16) C 0.8429(2) 0.1998(2) 0.7849(2) 0.0340(7) Uani 1.00 d . . .
C(17) C 0.8470(2) 0.1778(2) 0.8619(2) 0.0442(9) Uani 1.00 d . . .
C(18) C 0.8856(2) 0.1089(3) 0.8803(2) 0.079(2) Uani 1.00 d . . .
C(19) C 0.8688(2) 0.2435(3) 0.9112(2) 0.071(1) Uani 1.00 d . . .
C(21) C 0.5899(2) 0.2996(2) 0.5681(2) 0.0484(10) Uani 1.00 d . . .
C(22) C 0.5925(2) 0.3871(3) 0.5767(2) 0.076(2) Uani 1.00 d . . .
C(23) C 0.5278(2) 0.2735(4) 0.5504(2) 0.087(2) Uani 1.00 d . . .
C(24) C 0.6218(1) 0.2619(2) 0.6354(2) 0.0325(7) Uani 1.00 d . . .
C(25) C 0.6055(2) 0.2598(2) 0.7004(2) 0.0382(8) Uani 1.00 d . . .
C(26) C 0.6464(2) 0.2185(2) 0.7455(2) 0.0314(7) Uani 1.00 d . . .
C(27) C 0.6511(2) 0.2012(2) 0.8231(2) 0.0413(9) Uani 1.00 d . . .
C(28) C 0.6910(2) 0.2571(3) 0.8700(2) 0.060(1) Uani 1.00 d . . .
C(29) C 0.5910(2) 0.2034(3) 0.8411(2) 0.063(1) Uani 1.00 d . . .
C(31) C 0.7121(2) 0.0019(2) 0.4990(2) 0.0388(8) Uani 1.00 d . . .
C(32) C 0.6560(2) -0.0421(3) 0.4747(2) 0.067(1) Uani 1.00 d . . .
C(33) C 0.7628(2) -0.0395(3) 0.4785(2) 0.069(1) Uani 1.00 d . . .
C(34) C 0.7226(2) 0.0154(2) 0.5780(2) 0.0313(7) Uani 1.00 d . . .
C(35) C 0.7281(2) -0.0398(2) 0.6308(2) 0.0369(8) Uani 1.00 d . . .
C(36) C 0.7348(2) -0.0012(2) 0.6938(2) 0.0322(7) Uani 1.00 d . . .
C(37) C 0.7406(2) -0.0332(2) 0.7675(2) 0.0440(9) Uani 1.00 d . . .
C(38) C 0.7568(3) -0.1159(2) 0.7721(2) 0.084(2) Uani 1.00 d . . .
C(39) C 0.6827(3) -0.0275(3) 0.7897(3) 0.085(2) Uani 1.00 d . . .
C(41) C 0.9123(5) 0.0433(6) 0.2094(6) 0.193(5) Uani 1.00 d . . .
C(42) C 0.8993(5) -0.0285(5) 0.1841(6) 0.162(4) Uani 1.00 d . . .
C(43) C 0.9112(6) -0.0326(6) 0.1145(5) 0.203(5) Uani 1.00 d . . .
C(44) C 0.9315(6) 0.0398(9) 0.1026(5) 0.224(7) Uani 1.00 d . . .
C(511) C 0.491(1) 0.005(2) 0.643(2) 0.1467(1) Uiso 0.33 d P . .
C(512) C 0.526(1) 0.011(2) 0.697(1) 0.2901(2) Uiso 0.67 d P . .
C(521) C 0.513(1) -0.055(2) 0.598(2) 0.1370(1) Uiso 0.33 d P . .
C(522) C 0.5332(7) -0.0643(9) 0.6715(9) 0.17286(7) Uiso 0.67 d P . .
C(531) C 0.544(2) -0.042(2) 0.576(2) 0.1703(2) Uiso 0.33 d P . .
C(532) C 0.5670(8) -0.0509(10) 0.622(1) 0.17049(8) Uiso 0.67 d P . .
C(541) C 0.519(3) 0.005(4) 0.548(2) 0.2674(3) Uiso 0.33 d P . .
C(542) C 0.5765(7) 0.0399(9) 0.6185(9) 0.14644(6) Uiso 0.67 d P . .
B(1) B 0.7398(2) 0.1437(2) 0.7314(2) 0.0258(8) Uani 1.00 d . . .
H(1) H 0.7407 0.1219 0.7848 0.0359 Uiso 1.00 calc . . .
H(2) H 0.8775 0.2292 0.5825 0.0572 Uiso 1.00 calc . . .
H(3) H 0.9641 0.1941 0.6560 0.0834 Uiso 1.00 calc . . .
H(4) H 0.9736 0.2779 0.6849 0.0834 Uiso 1.00 calc . . .
H(5) H 0.9742 0.2604 0.6053 0.0834 Uiso 1.00 calc . . .
H(6) H 0.8959 0.3505 0.5609 0.0852 Uiso 1.00 calc . . .
H(7) H 0.8991 0.3741 0.6400 0.0852 Uiso 1.00 calc . . .
H(8) H 0.8400 0.3494 0.5922 0.0852 Uiso 1.00 calc . . .
H(9) H 0.9233 0.2482 0.7795 0.0464 Uiso 1.00 calc . . .
H(10) H 0.8084 0.1642 0.8675 0.0505 Uiso 1.00 calc . . .
H(11) H 0.8706 0.0673 0.8493 0.0793 Uiso 1.00 calc . . .
H(12) H 0.8867 0.0943 0.9286 0.0793 Uiso 1.00 calc . . .
H(13) H 0.9238 0.1212 0.8748 0.0793 Uiso 1.00 calc . . .
H(14) H 0.8427 0.2860 0.9004 0.0707 Uiso 1.00 calc . . .
H(15) H 0.9064 0.2586 0.9051 0.0707 Uiso 1.00 calc . . .
H(16) H 0.8711 0.2278 0.9594 0.0707 Uiso 1.00 calc . . .
H(17) H 0.6072 0.2859 0.5291 0.0568 Uiso 1.00 calc . . .
H(18) H 0.5737 0.4108 0.5330 0.0757 Uiso 1.00 calc . . .
H(19) H 0.6321 0.4033 0.5887 0.0757 Uiso 1.00 calc . . .
H(20) H 0.5733 0.4018 0.6139 0.0757 Uiso 1.00 calc . . .
H(21) H 0.5078 0.2993 0.5084 0.0871 Uiso 1.00 calc . . .
H(22) H 0.5097 0.2853 0.5892 0.0871 Uiso 1.00 calc . . .
H(23) H 0.5265 0.2193 0.5422 0.0871 Uiso 1.00 calc . . .
H(24) H 0.5720 0.2840 0.7125 0.0463 Uiso 1.00 calc . . .
H(25) H 0.6666 0.1503 0.8342 0.0453 Uiso 1.00 calc . . .
H(26) H 0.7286 0.2552 0.8587 0.0600 Uiso 1.00 calc . . .
H(27) H 0.6941 0.2436 0.9189 0.0600 Uiso 1.00 calc . . .
H(28) H 0.6757 0.3079 0.8621 0.0600 Uiso 1.00 calc . . .
H(29) H 0.5759 0.2545 0.8348 0.0634 Uiso 1.00 calc . . .
H(30) H 0.5939 0.1880 0.8896 0.0634 Uiso 1.00 calc . . .
H(31) H 0.5657 0.1692 0.8103 0.0634 Uiso 1.00 calc . . .
H(32) H 0.7074 0.0500 0.4753 0.0495 Uiso 1.00 calc . . .
H(33) H 0.6469 -0.0448 0.4238 0.0672 Uiso 1.00 calc . . .
H(34) H 0.6254 -0.0163 0.4909 0.0672 Uiso 1.00 calc . . .
H(35) H 0.6603 -0.0928 0.4940 0.0672 Uiso 1.00 calc . . .
H(36) H 0.7550 -0.0470 0.4280 0.0685 Uiso 1.00 calc . . .
H(37) H 0.7681 -0.0882 0.5019 0.0685 Uiso 1.00 calc . . .
H(38) H 0.7971 -0.0094 0.4926 0.0685 Uiso 1.00 calc . . .
H(39) H 0.7309 -0.0946 0.6270 0.0453 Uiso 1.00 calc . . .
H(40) H 0.7677 -0.0042 0.8000 0.0516 Uiso 1.00 calc . . .
H(41) H 0.7574 -0.1344 0.8191 0.0836 Uiso 1.00 calc . . .
H(42) H 0.7944 -0.1220 0.7615 0.0836 Uiso 1.00 calc . . .
H(43) H 0.7291 -0.1445 0.7385 0.0836 Uiso 1.00 calc . . .
H(44) H 0.6546 -0.0580 0.7584 0.0852 Uiso 1.00 calc . . .
H(45) H 0.6702 0.0248 0.7873 0.0852 Uiso 1.00 calc . . .
H(46) H 0.6867 -0.0459 0.8375 0.0852 Uiso 1.00 calc . . .
H(47) H 0.8840 0.0732 0.2120 0.3097 Uiso 1.00 calc . . .
H(48) H 0.9438 0.0399 0.2473 0.3097 Uiso 1.00 calc . . .
H(49) H 0.8569 -0.0330 0.1702 0.2073 Uiso 1.00 calc . . .
H(50) H 0.9150 -0.0674 0.2103 0.2073 Uiso 1.00 calc . . .
H(51) H 0.8872 -0.0527 0.0798 0.2160 Uiso 1.00 calc . . .
H(52) H 0.9499 -0.0638 0.1221 0.2160 Uiso 1.00 calc . . .
H(53) H 0.9000 0.0524 0.0583 0.1689 Uiso 1.00 calc . . .
H(54) H 0.9644 0.0281 0.0745 0.1689 Uiso 1.00 calc . . .

loop_
_atom_site_aniso_label
_atom_site_aniso_U_11
_atom_site_aniso_U_22
_atom_site_aniso_U_33
_atom_site_aniso_U_12
_atom_site_aniso_U_13
_atom_site_aniso_U_23
Cl(1) 0.0435(5) 0.0258(4) 0.0296(4) 0.0021(3) 0.0174(3) 0.0028(3)
Cr(1) 0.0302(3) 0.0224(3) 0.0204(2) -0.0013(2) 0.0092(2) 0.0014(2)
O(41) 0.234(8) 0.138(6) 0.239(9) -0.073(5) 0.033(7) 0.007(6)
N(11) 0.029(1) 0.032(1) 0.024(1) -0.004(1) 0.005(1) 0.001(1)
N(12) 0.034(2) 0.028(1) 0.021(1) -0.003(1) 0.006(1) 0.000(1)
N(21) 0.030(2) 0.032(1) 0.022(1) -0.003(1) 0.010(1) -0.001(1)
N(22) 0.035(2) 0.026(1) 0.022(1) -0.001(1) 0.012(1) 0.000(1)
N(31) 0.039(2) 0.021(1) 0.022(1) -0.002(1) 0.008(1) 0.000(1)
N(32) 0.037(2) 0.022(1) 0.020(1) -0.001(1) 0.009(1) 0.002(1)
C(11) 0.035(2) 0.065(3) 0.036(2) -0.012(2) 0.006(2) 0.006(2)
C(12) 0.053(3) 0.116(4) 0.090(4) 0.016(3) 0.035(3) 0.034(3)
C(13) 0.078(4) 0.090(4) 0.096(4) 0.006(3) 0.039(3) 0.031(3)
C(14) 0.034(2) 0.043(2) 0.030(2) -0.007(2) 0.006(1) 0.004(1)
C(15) 0.030(2) 0.064(2) 0.028(2) -0.010(2) -0.001(1) 0.004(2)
C(16) 0.038(2) 0.039(2) 0.024(2) 0.001(2) 0.004(1) 0.000(1)
C(17) 0.046(2) 0.061(2) 0.024(2) -0.006(2) 0.004(2) 0.002(2)
C(18) 0.106(4) 0.088(4) 0.045(3) 0.023(3) 0.018(3) 0.026(3)
C(19) 0.087(4) 0.087(4) 0.034(2) -0.008(3) 0.003(2) -0.009(2)
C(21) 0.038(2) 0.075(3) 0.034(2) 0.015(2) 0.013(2) 0.012(2)
C(22) 0.096(4) 0.071(3) 0.069(3) 0.043(3) 0.036(3) 0.032(3)
C(23) 0.038(3) 0.165(6) 0.056(3) 0.004(3) 0.004(2) 0.024(3)
C(24) 0.028(2) 0.038(2) 0.032(2) 0.003(1) 0.009(1) 0.004(1)
C(25) 0.039(2) 0.045(2) 0.036(2) 0.008(2) 0.019(2) 0.003(2)
C(26) 0.039(2) 0.028(2) 0.031(2) -0.003(1) 0.017(1) 0.000(1)
C(27) 0.056(2) 0.040(2) 0.034(2) 0.009(2) 0.023(2) 0.006(2)
C(28) 0.076(3) 0.072(3) 0.033(2) 0.003(3) 0.014(2) 0.000(2)
C(29) 0.066(3) 0.087(3) 0.049(2) 0.012(3) 0.037(2) 0.017(2)
C(31) 0.066(3) 0.026(2) 0.026(2) -0.005(2) 0.012(2) -0.004(1)
C(32) 0.100(4) 0.066(3) 0.033(2) -0.028(3) 0.009(2) -0.011(2)
C(33) 0.102(4) 0.073(3) 0.037(2) 0.023(3) 0.027(2) -0.006(2)
C(34) 0.040(2) 0.025(2) 0.030(2) -0.003(1) 0.011(1) 0.001(1)
C(35) 0.058(2) 0.022(2) 0.032(2) -0.001(2) 0.011(2) -0.001(1)
C(36) 0.046(2) 0.024(2) 0.028(2) -0.002(1) 0.010(1) 0.003(1)
C(37) 0.071(3) 0.031(2) 0.032(2) -0.002(2) 0.014(2) 0.003(1)
C(38) 0.167(6) 0.040(2) 0.044(3) 0.016(3) 0.024(3) 0.013(2)
C(39) 0.135(5) 0.073(3) 0.059(3) -0.021(3) 0.045(3) 0.000(3)
C(41) 0.26(1) 0.119(8) 0.24(1) -0.016(8) 0.15(1) -0.039(8)
C(42) 0.24(1) 0.100(6) 0.187(9) -0.028(6) 0.124(9) 0.002(6)
C(43) 0.34(2) 0.160(9) 0.120(8) -0.080(10) 0.064(9) -0.022(6)
C(44) 0.28(1) 0.29(2) 0.095(6) -0.19(1) 0.039(8) -0.018(8)
B(1) 0.036(2) 0.023(2) 0.021(2) 0.000(2) 0.009(1) 0.000(1)

loop_
_atom_type_symbol
_atom_type_description
_atom_type_scat_dispersion_real
_atom_type_scat_dispersion_imag
_atom_type_scat_source
C C 0.003 0.002
;International Tables for Crystallography
(1992, Vol. C, Tables 4.2.6.8 and 6.1.1.4)
;
H H 0.000 0.000
;International Tables for Crystallography
(1992, Vol. C, Table 6.1.1.4)
;
N N 0.006 0.003
;International Tables for Crystallography
(1992, Vol. C, Tables 4.2.6.8 and 6.1.1.4)
;
B B 0.001 0.001
;International Tables for Crystallography
(1992, Vol. C, Tables 4.2.6.8 and 6.1.1.4)
;
Cr Cr 0.321 0.624
;International Tables for Crystallography
(1992, Vol. C, Tables 4.2.6.8 and 6.1.1.4)
;
Cl Cl 0.148 0.159
;International Tables for Crystallography
(1992, Vol. C, Tables 4.2.6.8 and 6.1.1.4)
;
O O 0.011 0.006
;International Tables for Crystallography
(1992, Vol. C, Tables 4.2.6.8 and 6.1.1.4)
;

loop_
_geom_angle_atom_site_label_1
_geom_angle_atom_site_label_2
_geom_angle_atom_site_label_3
_geom_angle
_geom_angle_site_symmetry_1
_geom_angle_site_symmetry_2
_geom_angle_site_symmetry_3
_geom_angle_publ_flag
Cr(1) Cl(1) Cr(1) 97.54(3) . . 7_656 yes
Cl(1) Cr(1) Cl(1) 82.46(3) . . 7_656 yes
Cl(1) Cr(1) N(11) 100.13(7) . . . yes
Cl(1) Cr(1) N(21) 168.02(7) . . . yes
Cl(1) Cr(1) N(31) 96.21(8) . . . yes
Cl(1) Cr(1) N(11) 103.88(7) 7_656 . . yes
Cl(1) Cr(1) N(21) 93.75(7) 7_656 . . yes
Cl(1) Cr(1) N(31) 171.35(7) 7_656 . . yes
N(11) Cr(1) N(21) 91.81(9) . . . yes
N(11) Cr(1) N(31) 84.76(9) . . . yes
N(21) Cr(1) N(31) 85.8(1) . . . yes
C(41) O(41) C(44) 105.3(9) . . . yes
O(52) O(51) C(531) 93(2) . . . yes
O(52) O(51) C(541) 115(4) . . . yes
O(52) O(51) C(542) 53(1) . . . yes
C(531) O(51) C(541) 37(3) . . . yes
C(531) O(51) C(542) 71(2) . . . yes
C(541) O(51) C(542) 108(4) . . . yes
O(51) O(52) C(511) 87(1) . . . yes
O(51) O(52) C(512) 126(2) . . . yes
O(51) O(52) C(542) 47(1) . . . yes
C(511) O(52) C(512) 47(1) . . . yes
C(511) O(52) C(542) 104(1) . . . yes
C(512) O(52) C(542) 110(1) . . . yes
Cr(1) N(11) N(12) 113.3(2) . . . yes
Cr(1) N(11) C(14) 140.2(2) . . . yes
N(12) N(11) C(14) 106.3(2) . . . yes
N(11) N(12) C(16) 109.9(3) . . . yes
N(11) N(12) B(1) 118.7(2) . . . yes
C(16) N(12) B(1) 131.0(3) . . . yes
Cr(1) N(21) N(22) 116.4(2) . . . yes
Cr(1) N(21) C(24) 136.8(2) . . . yes
N(22) N(21) C(24) 106.8(3) . . . yes
N(21) N(22) C(26) 109.4(2) . . . yes
N(21) N(22) B(1) 120.6(3) . . . yes
C(26) N(22) B(1) 129.8(2) . . . yes
Cr(1) N(31) N(32) 115.7(2) . . . yes
Cr(1) N(31) C(34) 137.7(2) . . . yes
N(32) N(31) C(34) 106.5(2) . . . yes
N(31) N(32) C(36) 109.5(2) . . . yes
N(31) N(32) B(1) 121.2(2) . . . yes
C(36) N(32) B(1) 129.3(2) . . . yes
C(12) C(11) C(13) 110.3(4) . . . yes
C(12) C(11) C(14) 112.2(3) . . . yes
C(13) C(11) C(14) 112.9(4) . . . yes
N(11) C(14) C(11) 121.7(3) . . . yes
N(11) C(14) C(15) 110.2(3) . . . yes
C(11) C(14) C(15) 127.8(3) . . . yes
C(14) C(15) C(16) 106.0(3) . . . yes
N(12) C(16) C(15) 107.6(3) . . . yes
N(12) C(16) C(17) 124.9(3) . . . yes
C(15) C(16) C(17) 127.5(3) . . . yes
C(16) C(17) C(18) 110.2(3) . . . yes
C(16) C(17) C(19) 111.4(3) . . . yes
C(18) C(17) C(19) 110.5(3) . . . yes
C(22) C(21) C(23) 109.9(4) . . . yes
C(22) C(21) C(24) 109.9(3) . . . yes
C(23) C(21) C(24) 110.6(3) . . . yes
N(21) C(24) C(21) 123.7(3) . . . yes
N(21) C(24) C(25) 109.2(3) . . . yes
C(21) C(24) C(25) 127.0(3) . . . yes
C(24) C(25) C(26) 107.0(3) . . . yes
N(22) C(26) C(25) 107.7(3) . . . yes
N(22) C(26) C(27) 123.1(3) . . . yes
C(25) C(26) C(27) 129.2(3) . . . yes
C(26) C(27) C(28) 111.6(3) . . . yes
C(26) C(27) C(29) 109.9(3) . . . yes
C(28) C(27) C(29) 110.0(3) . . . yes
C(32) C(31) C(33) 111.5(3) . . . yes
C(32) C(31) C(34) 109.7(3) . . . yes
C(33) C(31) C(34) 111.5(3) . . . yes
N(31) C(34) C(31) 123.5(3) . . . yes
N(31) C(34) C(35) 109.7(3) . . . yes
C(31) C(34) C(35) 126.8(3) . . . yes
C(34) C(35) C(36) 106.4(3) . . . yes
N(32) C(36) C(35) 108.0(3) . . . yes
N(32) C(36) C(37) 123.5(3) . . . yes
C(35) C(36) C(37) 128.6(3) . . . yes
C(36) C(37) C(38) 112.7(3) . . . yes
C(36) C(37) C(39) 109.4(3) . . . yes
C(38) C(37) C(39) 106.4(4) . . . yes
O(41) C(41) C(42) 108(1) . . . yes
C(41) C(42) C(43) 107.9(10) . . . yes
C(42) C(43) C(44) 104.7(9) . . . yes
O(41) C(44) C(43) 111.1(9) . . . yes
O(52) C(511) C(512) 58(2) . . . yes
O(52) C(511) C(521) 101(2) . . . yes
O(52) C(511) C(522) 95(1) . . . yes
C(512) C(511) C(521) 108(2) . . . yes
C(512) C(511) C(522) 60(2) . . . yes
C(521) C(511) C(522) 54(1) . . . yes
O(52) C(512) C(511) 73(2) . . . yes
O(52) C(512) C(522) 111(2) . . . yes
C(511) C(512) C(522) 73(2) . . . yes
C(511) C(521) C(522) 65(1) . . . yes
C(511) C(521) C(531) 118(3) . . . yes
C(511) C(521) C(532) 101(2) . . . yes
C(511) C(521) C(541) 88(3) . . . yes
C(522) C(521) C(531) 110(3) . . . yes
C(522) C(521) C(532) 62(1) . . . yes
C(522) C(521) C(541) 134(3) . . . yes
C(531) C(521) C(532) 47(3) . . . yes
C(531) C(521) C(541) 48(3) . . . yes
C(532) C(521) C(541) 88(3) . . . yes
C(511) C(522) C(512) 46(1) . . . yes
C(511) C(522) C(521) 60(1) . . . yes
C(511) C(522) C(532) 92(1) . . . yes
C(512) C(522) C(521) 101(1) . . . yes
C(512) C(522) C(532) 102(1) . . . yes
C(521) C(522) C(532) 53(1) . . . yes
O(51) C(531) C(521) 102(4) . . . yes
O(51) C(531) C(532) 103(3) . . . yes
O(51) C(531) C(541) 36(3) . . . yes
O(51) C(531) C(542) 39(1) . . . yes
C(521) C(531) C(532) 84(4) . . . yes
C(521) C(531) C(541) 90(5) . . . yes
C(521) C(531) C(542) 107(4) . . . yes
C(532) C(531) C(541) 137(5) . . . yes
C(532) C(531) C(542) 65(2) . . . yes
C(541) C(531) C(542) 76(3) . . . yes
C(521) C(532) C(522) 63(1) . . . yes
C(521) C(532) C(531) 47(3) . . . yes
C(521) C(532) C(542) 100(1) . . . yes
C(522) C(532) C(531) 111(3) . . . yes
C(522) C(532) C(542) 107(1) . . . yes
C(531) C(532) C(542) 81(2) . . . yes
O(51) C(541) C(521) 114(4) . . . yes
O(51) C(541) C(531) 105(4) . . . yes
O(51) C(541) C(542) 37(2) . . . yes
C(521) C(541) C(531) 40(3) . . . yes
C(521) C(541) C(542) 84(2) . . . yes
C(531) C(541) C(542) 68(3) . . . yes
O(51) C(542) O(52) 79(2) . . . yes
O(51) C(542) C(531) 69(2) . . . yes
O(51) C(542) C(532) 100(2) . . . yes
O(51) C(542) C(541) 34(2) . . . yes
O(52) C(542) C(531) 104(2) . . . yes
O(52) C(542) C(532) 102(1) . . . yes
O(52) C(542) C(541) 91(2) . . . yes
C(531) C(542) C(532) 32(1) . . . yes
C(531) C(542) C(541) 35(2) . . . yes
C(532) C(542) C(541) 66(2) . . . yes
N(12) B(1) N(22) 111.8(2) . . . yes
N(12) B(1) N(32) 109.6(3) . . . yes
N(22) B(1) N(32) 108.9(2) . . . yes

loop_
_geom_bond_atom_site_label_1
_geom_bond_atom_site_label_2
_geom_bond_distance
_geom_bond_site_symmetry_1
_geom_bond_site_symmetry_2
_geom_bond_publ_flag
Cl(1) Cr(1) 2.424(1) . . yes
Cl(1) Cr(1) 2.4261(9) . 7_656 yes
Cr(1) N(11) 2.310(2) . . yes
Cr(1) N(21) 2.107(3) . . yes
Cr(1) N(31) 2.104(2) . . yes
O(41) C(41) 1.42(2) . . yes
O(41) C(44) 1.35(1) . . yes
O(51) O(52) 1.55(5) . . yes
O(51) C(531) 1.73(5) . . yes
O(51) C(541) 1.08(8) . . yes
O(51) C(542) 1.16(4) . . yes
O(52) C(511) 1.56(3) . . yes
O(52) C(512) 1.38(3) . . yes
O(52) C(542) 1.27(2) . . yes
N(11) N(12) 1.379(4) . . yes
N(11) C(14) 1.338(4) . . yes
N(12) C(16) 1.355(4) . . yes
N(12) B(1) 1.540(5) . . yes
N(21) N(22) 1.369(3) . . yes
N(21) C(24) 1.354(4) . . yes
N(22) C(26) 1.367(5) . . yes
N(22) B(1) 1.541(4) . . yes
N(31) N(32) 1.375(3) . . yes
N(31) C(34) 1.345(4) . . yes
N(32) C(36) 1.355(4) . . yes
N(32) B(1) 1.555(4) . . yes
C(11) C(12) 1.515(6) . . yes
C(11) C(13) 1.463(6) . . yes
C(11) C(14) 1.510(5) . . yes
C(14) C(15) 1.395(4) . . yes
C(15) C(16) 1.380(5) . . yes
C(16) C(17) 1.515(5) . . yes
C(17) C(18) 1.509(7) . . yes
C(17) C(19) 1.512(6) . . yes
C(21) C(22) 1.539(6) . . yes
C(21) C(23) 1.509(6) . . yes
C(21) C(24) 1.509(4) . . yes
C(24) C(25) 1.387(5) . . yes
C(25) C(26) 1.365(4) . . yes
C(26) C(27) 1.508(5) . . yes
C(27) C(28) 1.520(5) . . yes
C(27) C(29) 1.536(6) . . yes
C(31) C(32) 1.523(6) . . yes
C(31) C(33) 1.523(7) . . yes
C(31) C(34) 1.509(4) . . yes
C(34) C(35) 1.390(4) . . yes
C(35) C(36) 1.369(4) . . yes
C(36) C(37) 1.505(5) . . yes
C(37) C(38) 1.496(5) . . yes
C(37) C(39) 1.525(8) . . yes
C(41) C(42) 1.36(1) . . yes
C(42) C(43) 1.43(2) . . yes
C(43) C(44) 1.39(2) . . yes
C(511) C(512) 1.20(4) . . yes
C(511) C(521) 1.50(4) . . yes
C(511) C(522) 1.58(3) . . yes
C(512) C(522) 1.43(4) . . yes
C(521) C(522) 1.40(4) . . yes
C(521) C(531) 0.94(6) . . yes
C(521) C(532) 1.26(3) . . yes
C(521) C(541) 1.45(7) . . yes
C(522) C(532) 1.39(3) . . yes
C(531) C(532) 0.94(5) . . yes
C(531) C(541) 1.09(8) . . yes
C(531) C(542) 1.74(4) . . yes
C(532) C(542) 1.61(2) . . yes
C(541) C(542) 1.82(5) . . yes
